data_4350062
loop_
_publ_author_name
'Jankowski, Robert'
'Zakrzewski, Jakub J.'
'Surma, Olga'
'Ohkoshi, Shin-ichi'
'Chorazy, Szymon'
'Sieklucka, Barbara'

_publ_section_title
;
 Near-infrared emissive Er(iii) and Yb(iii) molecular nanomagnets in
 metal--organic chains functionalized by octacyanidometallates(iv)
;
_journal_issue 9
_journal_name_full 'Inorganic Chemistry Frontiers'
_journal_page_first 2423
_journal_paper_doi 10.1039/C9QI00583H
_journal_volume 6
_journal_year 2019
_chemical_formula_moiety 'C108.60 H124 N26 O35.40 P4 W2 Yb2'
_chemical_formula_sum 'C108.6 H124 N26 O35.4 P4 W2 Yb2'
_chemical_formula_weight 3197.59
_space_group_IT_number 14
_space_group_name_Hall '-P 2ybc'
_space_group_name_H-M_alt 'P 1 21/c 1'
_symmetry_cell_setting monoclinic
_symmetry_Int_Tables_number 14
_symmetry_space_group_name_Hall '-P 2ybc'
_symmetry_space_group_name_H-M 'P 1 21/c 1'
_atom_sites_solution_hydrogens mixed
_audit_conform_dict_location ftp://ftp.iucr.org/pub/cif_core.dic
_audit_conform_dict_name cif_core.dic
_audit_conform_dict_version 2.4.3
_audit_creation_date 2019-04-18T19:08:15-00:00
_audit_creation_method 'WinGX routine CIF_UPDATE'
_audit_update_record
;
2019-04-18 deposited with the CCDC.	2019-07-22 downloaded from the CCDC.
;
_cell_angle_alpha 90
_cell_angle_beta 92.0600(10)
_cell_angle_gamma 90
_cell_formula_units_Z 2
_cell_length_a 11.1666(3)
_cell_length_b 13.1043(4)
_cell_length_c 43.0681(13)
_cell_measurement_reflns_used 68360
_cell_measurement_temperature 100(2)
_cell_measurement_theta_max 27.103
_cell_measurement_theta_min 2.397
_cell_measurement_wavelength 0.71073
_cell_volume 6298.1(3)
_computing_molecular_graphics 'Ortep for Windows (Farrugia, 2012)'
_computing_publication_material 'WinGX publication routines (Farrugia, 2012)'
_computing_structure_refinement 'SHELXL-2018/3 (Sheldrick, 2018)'
_computing_structure_solution 'SHELXT 2014/5 (Sheldrick, 2014)'
_diffrn_ambient_temperature 100(2)
_diffrn_measured_fraction_theta_full 0.999
_diffrn_measured_fraction_theta_max 0.999
_diffrn_measurement_device_type 'D8Quest Eco Photon50'
_diffrn_measurement_method \w
_diffrn_radiation_monochromator graphite
_diffrn_radiation_probe x-ray
_diffrn_radiation_type MoK\a
_diffrn_radiation_wavelength 0.71073
_diffrn_reflns_av_R_equivalents 0.1121
_diffrn_reflns_av_unetI/netI 0.0792
_diffrn_reflns_Laue_measured_fraction_full 0.999
_diffrn_reflns_Laue_measured_fraction_max 0.999
_diffrn_reflns_limit_h_max 14
_diffrn_reflns_limit_h_min -14
_diffrn_reflns_limit_k_max 16
_diffrn_reflns_limit_k_min -16
_diffrn_reflns_limit_l_max 55
_diffrn_reflns_limit_l_min -55
_diffrn_reflns_number 68360
_diffrn_reflns_point_group_measured_fraction_full 0.999
_diffrn_reflns_point_group_measured_fraction_max 0.999
_diffrn_reflns_theta_full 25.242
_diffrn_reflns_theta_max 27.103
_diffrn_reflns_theta_min 2.397
_diffrn_standards_number 0
_exptl_absorpt_coefficient_mu 3.43
_exptl_absorpt_correction_T_max 0.875
_exptl_absorpt_correction_T_min 0.645
_exptl_absorpt_correction_type multi-scan
_exptl_absorpt_process_details 'ABSCOR (Rigaku, 1995)'
_exptl_crystal_colour black
_exptl_crystal_density_diffrn 1.686
_exptl_crystal_density_method 'not measured'
_exptl_crystal_description block
_exptl_crystal_F_000 3178
_exptl_crystal_size_max 0.14
_exptl_crystal_size_mid 0.07
_exptl_crystal_size_min 0.04
_refine_diff_density_max 3.047
_refine_diff_density_min -5.538
_refine_diff_density_rms 0.232
_refine_ls_extinction_method none
_refine_ls_goodness_of_fit_ref 1.402
_refine_ls_hydrogen_treatment mixed
_refine_ls_matrix_type full
_refine_ls_number_constraints 0
_refine_ls_number_parameters 850
_refine_ls_number_reflns 13886
_refine_ls_number_restraints 99
_refine_ls_restrained_S_all 1.398
_refine_ls_R_factor_all 0.1273
_refine_ls_R_factor_gt 0.0944
_refine_ls_shift/su_max 0.001
_refine_ls_shift/su_mean 0
_refine_ls_structure_factor_coef Fsqd
_refine_ls_weighting_details 'w=1/[\s^2^(Fo^2^)+142.3656P] where P=(Fo^2^+2Fc^2^)/3'
_refine_ls_weighting_scheme calc
_refine_ls_wR_factor_gt 0.1625
_refine_ls_wR_factor_ref 0.1708
_reflns_Friedel_coverage 0
_reflns_number_gt 10202
_reflns_number_total 13886
_reflns_threshold_expression 'I > 2\s(I)'
_cod_data_source_file c9qi00583h2.cif
_cod_data_source_block shelx_CCDC1
_cod_original_sg_symbol_H-M 'P 21/c'
_cod_original_formula_sum 'C108.60 H124 N26 O35.40 P4 W2 Yb2'
_cod_database_code 4350062

loop_
_symmetry_equiv_pos_as_xyz
'x, y, z'
'-x, y+1/2, -z+1/2'
'-x, -y, -z'
'x, -y-1/2, z-1/2'

loop_
_atom_site_label
_atom_site_type_symbol
_atom_site_fract_x
_atom_site_fract_y
_atom_site_fract_z
_atom_site_U_iso_or_equiv
_atom_site_adp_type
_atom_site_occupancy
_atom_site_site_symmetry_order
_atom_site_calc_flag
_atom_site_refinement_flags_posn
_atom_site_refinement_flags_adp
_atom_site_refinement_flags_occupancy
_atom_site_disorder_assembly
_atom_site_disorder_group
Yb1 Yb 0.25189(4) 0.77717(4) 0.49726(2) 0.01105(13) Uani 1 1 d . . . . .
W1 W 0.65553(4) 0.72205(4) 0.42225(2) 0.01043(12) Uani 1 1 d . . . . .
P2 P 0.2479(3) 0.7980(2) 0.72946(7) 0.0120(6) Uani 1 1 d . . . . .
P1 P 0.0037(3) 0.8144(3) 0.70173(7) 0.0141(7) Uani 1 1 d . . . . .
O1 O 0.3271(8) 0.9364(7) 0.4902(2) 0.018(2) Uani 1 1 d . . . . .
H1A H 0.38093 0.94966 0.504572 0.027 Uiso 1 1 d R U . . .
H1B H 0.272042 0.981703 0.492921 0.027 Uiso 1 1 d R U . . .
O4 O 0.0980(7) 0.8992(6) 0.50093(19) 0.0112(17) Uani 1 1 d . U . . .
O5 O 0.0710(7) 0.6941(6) 0.49479(19) 0.0128(18) Uani 1 1 d . U . . .
O2 O 0.4254(7) 0.7819(8) 0.5304(2) 0.0216(19) Uani 1 1 d . . . . .
H2A H 0.477824 0.738023 0.52442 0.032 Uiso 1 1 d R U . . .
H2B H 0.408033 0.761577 0.548823 0.032 Uiso 1 1 d R U . . .
O3 O 0.1951(7) 0.7667(7) 0.54895(19) 0.0180(19) Uani 1 1 d . . . . .
H3A H 0.251039 0.736371 0.560907 0.027 Uiso 1 1 d R U . . .
H3B H 0.132459 0.725432 0.550655 0.027 Uiso 1 1 d R U . . .
O8 O 0.1801(7) 0.7863(7) 0.44575(19) 0.0171(18) Uani 0.3 1 d . U P A 1
C9 C 0.232(4) 0.829(3) 0.4188(10) 0.014(7) Uani 0.3 1 d . U P A 1
O7 O 0.1801(7) 0.7863(7) 0.44575(19) 0.0171(18) Uani 0.7 1 d . . P A 2
O8A O 0.2662(11) 0.8896(10) 0.3979(3) 0.019(3) Uani 0.7 1 d . . P B 3
O6 O 0.2938(7) 0.6082(6) 0.4999(2) 0.0142(18) Uani 1 1 d . U . . .
O9 O -0.2545(8) 0.9075(8) 0.5813(2) 0.021(2) Uani 1 1 d . U . . .
O15 O -0.2071(10) 0.6167(8) 0.5570(2) 0.032(3) Uani 1 1 d D . . . .
N11 N 0.3973(8) 0.5559(7) 0.4999(2) 0.010(2) Uani 1 1 d . U . . .
N1 N 0.4178(8) 0.7561(7) 0.4643(2) 0.011(2) Uani 1 1 d . U . . .
N10 N 0.0394(8) 0.5965(7) 0.4972(2) 0.010(2) Uani 1 1 d . U . . .
N9 N 0.0104(8) 0.9007(7) 0.5207(2) 0.010(2) Uani 1 1 d . U . . .
N12 N -0.1703(8) 0.9069(7) 0.5615(2) 0.010(2) Uani 1 1 d . U . . .
N7 N 0.7314(9) 0.6504(8) 0.4940(2) 0.016(2) Uani 1 1 d . . . . .
N4 N 0.9472(9) 0.7667(9) 0.4261(3) 0.021(2) Uani 1 1 d . . . . .
C1 C 0.5000(9) 0.7448(7) 0.4494(2) 0.005(2) Uani 1 1 d . U . . .
N13 N 0.1092(9) 0.7711(9) 0.7233(2) 0.017(2) Uani 1 1 d . . . . .
N8 N 0.7451(10) 0.4812(8) 0.4175(3) 0.020(2) Uani 1 1 d . U . . .
N6 N 0.7081(10) 0.9374(8) 0.4602(3) 0.020(2) Uani 1 1 d . . . . .
C12 C -0.0277(10) 0.5546(9) 0.4740(3) 0.013(2) Uani 1 1 d . . . . .
H12 H -0.046432 0.591991 0.456173 0.015 Uiso 1 1 calc R U . . .
C10 C 0.4570(11) 0.5354(9) 0.5266(3) 0.015(3) Uani 1 1 d . . . . .
H10 H 0.427443 0.558961 0.545199 0.017 Uiso 1 1 calc R U . . .
N5 N 0.5213(10) 0.9138(10) 0.3854(3) 0.024(3) Uani 1 1 d . . . . .
C11 C 0.5604(11) 0.4806(9) 0.5269(3) 0.014(3) Uani 1 1 d . U . . .
H11 H 0.60213 0.468291 0.545616 0.017 Uiso 1 1 calc R U . . .
C6 C 0.6905(10) 0.8626(9) 0.4466(3) 0.013(3) Uani 1 1 d . U . . .
C17 C 0.0253(10) 0.9529(9) 0.5476(3) 0.014(3) Uani 1 1 d . . . . .
H17 H 0.097556 0.985538 0.552414 0.016 Uiso 1 1 calc R U . . .
C7 C 0.7040(9) 0.6739(8) 0.4688(3) 0.007(2) Uani 1 1 d . U . . .
N3 N 0.7409(10) 0.6935(8) 0.3496(3) 0.021(2) Uani 1 1 d . . . . .
C4 C 0.8461(11) 0.7498(8) 0.4238(3) 0.013(3) Uani 1 1 d . . . . .
C13 C 0.0686(10) 0.5440(9) 0.5231(3) 0.011(2) Uani 1 1 d . . . . .
H13 H 0.115717 0.573718 0.538937 0.014 Uiso 1 1 calc R U . . .
C5 C 0.5688(10) 0.8451(10) 0.3971(3) 0.016(3) Uani 1 1 d . . . . .
C15 C -0.1834(10) 0.8551(9) 0.5346(3) 0.014(3) Uani 1 1 d . . . . .
H15 H -0.254992 0.821214 0.52992 0.017 Uiso 1 1 calc R U . . .
C14 C -0.0929(10) 0.8516(8) 0.5139(3) 0.010(2) Uani 1 1 d . U . . .
H14 H -0.102952 0.815514 0.495405 0.012 Uiso 1 1 calc R U . . .
C8 C 0.7153(11) 0.5641(11) 0.4203(3) 0.016(3) Uani 1 1 d . . . . .
N2 N 0.4273(10) 0.5928(10) 0.3902(3) 0.025(3) Uani 1 1 d . . . . .
C3 C 0.7098(11) 0.7050(9) 0.3749(3) 0.013(2) Uani 1 1 d . . . . .
C2 C 0.5079(11) 0.6374(10) 0.4005(3) 0.014(3) Uani 1 1 d . . . . .
C16 C -0.0654(10) 0.9573(10) 0.5675(3) 0.017(3) Uani 1 1 d . . . . .
H16 H -0.056025 0.995404 0.585615 0.02 Uiso 1 1 calc R U . . .
C30 C 0.0489(10) 0.9026(9) 0.6726(3) 0.012(2) Uani 1 1 d . . . . .
C36 C 0.3416(10) 0.7121(9) 0.7073(3) 0.014(2) Uani 1 1 d . . . . .
C47 C 0.3828(11) 0.8242(10) 0.7845(3) 0.018(3) Uani 1 1 d . . . . .
H47 H 0.427948 0.87015 0.7733 0.022 Uiso 1 1 calc R U . . .
C42 C 0.2832(11) 0.7742(11) 0.7700(3) 0.020(3) Uani 1 1 d . . . . .
C41 C 0.2902(11) 0.6567(10) 0.6831(3) 0.017(3) Uani 1 1 d . . . . .
H41 H 0.209304 0.66438 0.67772 0.021 Uiso 1 1 calc R U . . .
C33 C 0.1489(11) 1.0346(12) 0.6303(3) 0.024(3) Uani 1 1 d . . . . .
H33 H 0.182735 1.078253 0.61599 0.029 Uiso 1 1 calc R U . . .
C24 C -0.1062(12) 0.8741(11) 0.7257(3) 0.022(3) Uani 1 1 d . . . . .
C39 C 0.4822(12) 0.5830(10) 0.6733(3) 0.021(3) Uani 1 1 d . . . . .
H39 H 0.529339 0.540372 0.661507 0.025 Uiso 1 1 calc R U . . .
C49 C 0.2412(11) 1.0044(10) 0.7408(3) 0.019(3) Uani 1 1 d . . . . .
H49 H 0.196549 0.986746 0.757841 0.022 Uiso 1 1 calc R U . . .
C46 C 0.4126(12) 0.8043(10) 0.8154(3) 0.024(3) Uani 1 1 d . . . . .
H46 H 0.48057 0.833893 0.824716 0.029 Uiso 1 1 calc R U . . .
C31 C 0.1043(11) 0.8637(10) 0.6466(3) 0.016(3) Uani 1 1 d . . . . .
H31 H 0.106733 0.793684 0.643138 0.019 Uiso 1 1 calc R U . . .
C48 C 0.2862(10) 0.9271(9) 0.7220(3) 0.014(3) Uani 1 1 d . U . . .
C37 C 0.4640(11) 0.7040(9) 0.7146(3) 0.017(3) Uani 1 1 d . . . . .
H37 H 0.49827 0.741306 0.730968 0.02 Uiso 1 1 calc R U . . .
C53 C 0.3537(11) 0.9560(10) 0.6965(3) 0.019(3) Uani 1 1 d . . . . .
H53 H 0.384122 0.906505 0.683427 0.022 Uiso 1 1 calc R U . . .
C35 C 0.0423(11) 1.0085(10) 0.6768(3) 0.019(3) Uani 1 1 d . . . . .
H35 H 0.004118 1.034455 0.693962 0.023 Uiso 1 1 calc R U . . .
C19 C -0.0605(12) 0.6128(11) 0.6954(3) 0.022(3) Uani 1 1 d . . . . .
H19 H -0.010813 0.601766 0.712873 0.026 Uiso 1 1 calc R U . . .
C32 C 0.1557(11) 0.9306(11) 0.6260(3) 0.019(3) Uani 1 1 d . . . . .
H32 H 0.195489 0.904871 0.609126 0.023 Uiso 1 1 calc R U . . .
C40 C 0.3604(12) 0.5897(10) 0.6670(3) 0.020(3) Uani 1 1 d . . . . .
H40 H 0.325092 0.548457 0.651616 0.024 Uiso 1 1 calc R U . . .
C18 C -0.0715(11) 0.7082(10) 0.6825(3) 0.018(3) Uani 1 1 d . . . . .
C50 C 0.2617(13) 1.1052(11) 0.7347(3) 0.025(3) Uani 1 1 d . . . . .
H50 H 0.230013 1.154807 0.747464 0.03 Uiso 1 1 calc R U . . .
C38 C 0.5336(12) 0.6402(11) 0.6972(3) 0.024(3) Uani 1 1 d . . . . .
H38 H 0.615609 0.635621 0.70158 0.029 Uiso 1 1 calc R U . . .
C29 C -0.0948(13) 0.8709(10) 0.7576(3) 0.024(3) Uani 1 1 d . . . . .
H29 H -0.025616 0.843687 0.766993 0.028 Uiso 1 1 calc R U . . .
C52 C 0.3747(12) 1.0592(10) 0.6908(3) 0.021(3) Uani 1 1 d . . . . .
H52 H 0.420395 1.077754 0.674096 0.025 Uiso 1 1 calc R U . . .
C25 C -0.2094(13) 0.9165(12) 0.7116(4) 0.030(3) Uani 1 1 d . . . . .
H25 H -0.218347 0.919026 0.690091 0.036 Uiso 1 1 calc R U . . .
C34 C 0.0918(12) 1.0752(11) 0.6558(3) 0.024(3) Uani 1 1 d . . . . .
H34 H 0.087057 1.145401 0.658594 0.029 Uiso 1 1 calc R U . . .
C26 C -0.2990(13) 0.9549(13) 0.7301(4) 0.037(4) Uani 1 1 d . . . . .
H26 H -0.367596 0.983311 0.720737 0.044 Uiso 1 1 calc R U . . .
C28 C -0.1850(15) 0.9076(12) 0.7761(4) 0.034(4) Uani 1 1 d . . . . .
H28 H -0.177378 0.903154 0.797622 0.041 Uiso 1 1 calc R U . . .
C20 C -0.1264(13) 0.5319(12) 0.6816(3) 0.027(3) Uani 1 1 d . . . . .
H20 H -0.120509 0.466916 0.690165 0.032 Uiso 1 1 calc R U . . .
C45 C 0.3423(16) 0.7414(13) 0.8321(4) 0.040(4) Uani 1 1 d . . . . .
H45 H 0.360753 0.730163 0.853017 0.048 Uiso 1 1 calc R U . . .
C43 C 0.2150(13) 0.7114(13) 0.7871(3) 0.034(4) Uani 1 1 d . . . . .
H43 H 0.148323 0.67963 0.777862 0.041 Uiso 1 1 calc R U . . .
C51 C 0.3292(12) 1.1349(11) 0.7096(3) 0.025(3) Uani 1 1 d . . . . .
H51 H 0.343349 1.20346 0.705568 0.03 Uiso 1 1 calc R U . . .
C23 C -0.1449(11) 0.7262(13) 0.6560(3) 0.029(3) Uani 1 1 d . . . . .
H23 H -0.150678 0.791139 0.647333 0.034 Uiso 1 1 calc R U . . .
C44 C 0.2436(17) 0.6941(16) 0.8181(4) 0.055(6) Uani 1 1 d . . . . .
H44 H 0.196508 0.650689 0.82962 0.066 Uiso 1 1 calc R U . . .
C21 C -0.1997(12) 0.5477(12) 0.6554(3) 0.026(3) Uani 1 1 d . . . . .
H21 H -0.242111 0.493697 0.646301 0.031 Uiso 1 1 calc R U . . .
C22 C -0.2089(11) 0.6450(13) 0.6429(3) 0.029(4) Uani 1 1 d . . . . .
H22 H -0.258838 0.656145 0.625528 0.034 Uiso 1 1 calc R U . . .
C27 C -0.2871(13) 0.9513(13) 0.7618(4) 0.034(4) Uani 1 1 d . . . . .
H27 H -0.347019 0.977883 0.773918 0.04 Uiso 1 1 calc R U . . .
O17 O 0.9905(11) 0.6018(10) 0.3668(4) 0.054(4) Uani 1 1 d . . . . .
H17A H 0.924258 0.623962 0.370984 0.081 Uiso 1 1 calc R U . . .
O11 O 0.436(2) 0.384(2) 0.4095(6) 0.173(12) Uani 1 1 d . U . . .
O13 O -0.0056(8) 0.7200(9) 0.5772(2) 0.021(2) Uani 1 1 d . . . . .
O12 O 0.6223(12) 0.2613(10) 0.4092(3) 0.047(3) Uani 1 1 d . . . . .
C54 C 1.054(5) 0.675(4) 0.3553(12) 0.23(3) Uani 1 1 d . U . . .
H54A H 1.029904 0.685319 0.333892 0.349 Uiso 1 1 calc R U . . .
H54B H 1.137446 0.656341 0.356591 0.349 Uiso 1 1 calc R U . . .
H54C H 1.042301 0.736524 0.366748 0.349 Uiso 1 1 calc R U . . .
C55 C -0.4201(15) 0.8602(13) 0.6425(4) 0.042(4) Uani 1 1 d . . . . .
H55A H -0.361852 0.893747 0.630207 0.063 Uiso 1 1 calc R U . . .
H55B H -0.404802 0.788127 0.642781 0.063 Uiso 1 1 calc R U . . .
H55C H -0.414676 0.886222 0.663366 0.063 Uiso 1 1 calc R U . . .
O18 O -0.5362(10) 0.8787(10) 0.6296(3) 0.040(3) Uani 1 1 d D . . . .
O10 O 0.4636(8) 1.0395(8) 0.4507(3) 0.022(2) Uani 1 1 d . . . . .
O14 O 0.0907(9) 0.6036(8) 0.6254(2) 0.021(2) Uani 1 1 d . . . . .
O16 O -0.1882(12) 0.4207(9) 0.5813(3) 0.050(3) Uani 1 1 d . . . . .
H15A H -0.202(18) 0.544(2) 0.557(5) 0.074 Uiso 1 1 d D U . . .
H15B H -0.212(18) 0.628(16) 0.5353(10) 0.074 Uiso 1 1 d D U . . .
H18 H -0.528(18) 0.948(5) 0.623(5) 0.074 Uiso 1 1 d D U . . .
H10A H 0.51(2) 1.020(19) 0.444(6) 0.074 Uiso 1 1 d . U . . .
H10B H 0.411(19) 1.055(17) 0.439(5) 0.074 Uiso 1 1 d . U . . .
H14A H 0.064(19) 0.547(17) 0.629(5) 0.074 Uiso 1 1 d . U . . .
H14B H 0.13(2) 0.586(17) 0.613(5) 0.074 Uiso 1 1 d . U . . .
H13A H -0.075(19) 0.698(16) 0.571(5) 0.074 Uiso 1 1 d . U . . .
H13B H 0.030(19) 0.695(16) 0.593(5) 0.074 Uiso 1 1 d . U . . .
H12A H 0.573(19) 0.236(17) 0.393(5) 0.074 Uiso 1 1 d . U . . .
H12B H 0.683(19) 0.270(17) 0.396(5) 0.074 Uiso 1 1 d . U . . .

loop_
_atom_site_aniso_label
_atom_site_aniso_U_11
_atom_site_aniso_U_22
_atom_site_aniso_U_33
_atom_site_aniso_U_23
_atom_site_aniso_U_13
_atom_site_aniso_U_12
Yb1 0.0090(2) 0.0115(3) 0.0127(3) 0.0005(2) 0.00143(19) 0.0008(2)
W1 0.0080(2) 0.0125(2) 0.0107(2) 0.0002(2) -0.00002(17) 0.0012(2)
P2 0.0149(15) 0.0082(16) 0.0127(15) -0.0003(12) -0.0015(11) -0.0003(11)
P1 0.0106(15) 0.0189(16) 0.0128(16) -0.0002(13) 0.0010(12) 0.0024(12)
O1 0.010(4) 0.027(5) 0.016(5) -0.002(4) 0.006(4) -0.003(4)
O4 0.012(4) 0.006(4) 0.016(4) -0.002(3) 0.004(3) -0.005(3)
O5 0.015(3) 0.005(3) 0.018(3) 0.002(3) 0.000(3) 0.002(3)
O2 0.020(4) 0.022(5) 0.023(5) 0.008(5) 0.004(4) 0.005(4)
O3 0.012(4) 0.024(5) 0.018(4) 0.003(4) -0.002(3) 0.003(4)
O8 0.009(4) 0.025(5) 0.018(4) 0.002(4) 0.002(3) 0.003(4)
C9 0.013(8) 0.014(8) 0.015(8) 0.000(5) -0.001(5) -0.001(5)
O7 0.009(4) 0.025(5) 0.018(4) 0.002(4) 0.002(3) 0.003(4)
O8A 0.021(7) 0.023(7) 0.015(7) 0.001(6) 0.005(5) 0.003(5)
O6 0.007(4) 0.008(4) 0.028(5) -0.005(4) 0.008(3) -0.003(3)
O9 0.014(4) 0.034(6) 0.017(5) -0.003(4) 0.008(4) 0.003(4)
O15 0.046(7) 0.029(6) 0.020(5) -0.003(5) -0.013(5) -0.012(5)
N11 0.006(4) 0.005(4) 0.018(5) 0.001(4) 0.007(4) 0.001(3)
N1 0.010(4) 0.005(5) 0.019(5) 0.000(4) -0.002(4) 0.003(3)
N10 0.009(5) 0.009(4) 0.012(5) 0.003(4) -0.005(4) -0.005(4)
N9 0.008(3) 0.009(4) 0.013(4) -0.001(3) 0.001(3) 0.006(3)
N12 0.010(3) 0.008(3) 0.011(3) 0.003(2) 0.000(2) 0.004(2)
N7 0.021(6) 0.017(6) 0.010(5) -0.001(4) -0.001(4) -0.005(4)
N4 0.011(5) 0.024(6) 0.027(6) 0.014(5) 0.001(4) -0.002(5)
C1 0.006(4) 0.001(4) 0.007(4) 0.000(3) -0.001(3) 0.001(3)
N13 0.017(5) 0.020(5) 0.015(5) 0.002(5) -0.001(4) 0.009(5)
N8 0.024(4) 0.017(4) 0.020(4) 0.001(4) 0.003(3) 0.011(3)
N6 0.018(6) 0.012(5) 0.031(7) -0.006(5) 0.003(5) 0.000(4)
C12 0.013(6) 0.013(6) 0.013(6) 0.004(5) 0.000(5) 0.003(5)
C10 0.018(6) 0.010(6) 0.015(6) -0.002(5) 0.005(5) 0.001(5)
N5 0.024(6) 0.036(7) 0.013(6) 0.008(5) 0.009(5) 0.017(5)
C11 0.020(5) 0.005(5) 0.017(6) -0.001(4) 0.000(4) 0.001(4)
C6 0.011(5) 0.004(5) 0.025(6) 0.005(5) 0.006(4) -0.001(4)
C17 0.008(6) 0.006(6) 0.027(7) -0.004(5) -0.002(5) 0.003(4)
C7 0.008(5) 0.005(5) 0.009(5) 0.002(4) 0.004(4) -0.002(4)
N3 0.031(6) 0.014(6) 0.018(6) 0.002(4) 0.008(5) 0.007(4)
C4 0.016(6) 0.010(6) 0.011(6) 0.003(4) 0.000(5) 0.007(4)
C13 0.006(5) 0.012(6) 0.015(6) -0.002(5) 0.001(4) 0.000(4)
C5 0.010(6) 0.030(7) 0.008(6) 0.003(6) 0.005(5) 0.003(5)
C15 0.011(6) 0.008(6) 0.023(7) -0.005(5) 0.004(5) 0.004(4)
C14 0.013(6) 0.003(5) 0.014(6) -0.001(4) -0.002(4) 0.005(4)
C8 0.017(6) 0.028(7) 0.003(6) 0.001(5) 0.000(5) 0.002(5)
N2 0.024(6) 0.034(7) 0.018(6) -0.007(5) -0.009(5) -0.002(5)
C3 0.020(6) 0.006(6) 0.011(6) 0.001(5) -0.007(5) 0.006(5)
C2 0.012(6) 0.019(7) 0.011(6) 0.002(5) 0.004(5) 0.001(5)
C16 0.009(6) 0.022(7) 0.019(7) -0.005(6) -0.002(5) 0.010(5)
C30 0.009(5) 0.017(6) 0.010(6) -0.002(5) -0.001(4) 0.001(5)
C36 0.018(6) 0.007(6) 0.017(6) 0.005(5) 0.001(5) -0.001(5)
C47 0.020(7) 0.015(6) 0.020(7) 0.001(6) -0.001(5) 0.002(5)
C42 0.022(6) 0.027(7) 0.011(6) 0.008(6) 0.000(5) 0.019(6)
C41 0.016(6) 0.014(6) 0.022(7) 0.007(5) -0.005(5) 0.008(5)
C33 0.013(6) 0.037(9) 0.024(8) 0.014(7) 0.001(5) 0.001(6)
C24 0.020(7) 0.023(7) 0.024(7) -0.012(6) 0.008(6) 0.000(6)
C39 0.027(7) 0.020(7) 0.017(7) -0.004(6) 0.007(5) 0.000(6)
C49 0.016(6) 0.020(7) 0.020(7) -0.001(6) 0.005(5) 0.005(5)
C46 0.022(7) 0.022(8) 0.027(8) -0.002(6) -0.008(6) 0.000(5)
C31 0.018(6) 0.015(6) 0.014(6) -0.002(5) -0.010(5) 0.001(5)
C48 0.011(5) 0.017(5) 0.013(5) -0.003(5) -0.009(4) 0.007(4)
C37 0.021(6) 0.009(6) 0.021(7) -0.008(5) -0.006(5) 0.002(5)
C53 0.014(6) 0.023(7) 0.019(7) -0.001(6) -0.001(5) 0.003(5)
C35 0.013(6) 0.017(7) 0.027(7) 0.003(6) -0.005(5) 0.011(5)
C19 0.018(7) 0.026(8) 0.020(7) -0.006(6) 0.004(5) -0.010(6)
C32 0.011(6) 0.034(8) 0.012(6) 0.001(6) 0.000(5) 0.007(5)
C40 0.027(7) 0.022(7) 0.012(6) -0.004(6) -0.001(5) -0.006(6)
C18 0.022(6) 0.020(7) 0.011(6) -0.005(5) 0.005(5) 0.002(5)
C50 0.037(8) 0.021(7) 0.018(7) -0.002(6) -0.005(6) 0.002(6)
C38 0.013(6) 0.031(8) 0.029(8) -0.008(7) 0.000(6) 0.007(6)
C29 0.034(8) 0.015(7) 0.022(8) -0.005(6) 0.004(6) -0.004(6)
C52 0.020(7) 0.023(7) 0.020(7) 0.006(6) 0.003(5) -0.002(5)
C25 0.029(8) 0.038(9) 0.023(8) -0.007(7) -0.001(6) 0.012(7)
C34 0.015(6) 0.022(7) 0.036(9) 0.004(6) -0.001(6) 0.000(5)
C26 0.019(7) 0.042(10) 0.051(11) -0.012(8) 0.003(7) 0.007(7)
C28 0.044(10) 0.035(9) 0.024(8) -0.014(7) 0.013(7) -0.004(7)
C20 0.035(8) 0.029(8) 0.017(7) -0.007(6) 0.019(6) -0.006(6)
C45 0.059(11) 0.042(11) 0.019(8) 0.009(7) -0.012(7) -0.008(8)
C43 0.031(8) 0.049(10) 0.023(7) 0.004(8) -0.006(6) -0.026(8)
C51 0.029(8) 0.020(7) 0.025(8) 0.006(6) -0.007(6) -0.010(6)
C23 0.014(6) 0.036(8) 0.036(8) -0.009(8) -0.004(5) 0.008(7)
C44 0.059(12) 0.075(15) 0.032(9) 0.017(9) -0.009(8) -0.047(11)
C21 0.018(7) 0.035(9) 0.025(8) -0.011(7) 0.012(6) -0.009(6)
C22 0.010(6) 0.055(11) 0.021(7) -0.016(7) 0.004(5) 0.000(6)
C27 0.016(7) 0.040(9) 0.046(10) -0.013(8) 0.021(7) -0.001(7)
O17 0.034(7) 0.040(7) 0.091(11) -0.006(7) 0.031(7) -0.001(6)
O11 0.14(2) 0.22(3) 0.16(2) -0.08(2) -0.021(17) 0.031(19)
O13 0.012(4) 0.032(5) 0.020(5) 0.000(5) 0.001(3) -0.002(4)
O12 0.051(8) 0.052(8) 0.035(7) 0.006(6) -0.015(5) 0.001(6)
C54 0.23(3) 0.23(3) 0.24(3) 0.006(19) 0.002(19) 0.007(19)
C55 0.043(10) 0.038(10) 0.046(11) 0.010(8) 0.002(8) 0.012(8)
O18 0.034(6) 0.052(8) 0.036(7) 0.003(6) -0.005(5) 0.000(6)
O10 0.008(5) 0.024(6) 0.033(6) 0.001(5) 0.002(4) 0.000(4)
O14 0.022(5) 0.022(5) 0.021(5) -0.001(4) -0.001(4) 0.004(4)
O16 0.081(10) 0.033(7) 0.034(7) -0.012(6) -0.006(6) 0.013(6)

loop_
_atom_type_symbol
_atom_type_description
_atom_type_scat_dispersion_real
_atom_type_scat_dispersion_imag
_atom_type_scat_source
C C 0.0033 0.0016 'International Tables Vol C Tables 4.2.6.8 and 6.1.1.4'
H H 0 0 'International Tables Vol C Tables 4.2.6.8 and 6.1.1.4'
W W -0.849 6.8722 'International Tables Vol C Tables 4.2.6.8 and 6.1.1.4'
N N 0.0061 0.0033 'International Tables Vol C Tables 4.2.6.8 and 6.1.1.4'
O O 0.0106 0.006 'International Tables Vol C Tables 4.2.6.8 and 6.1.1.4'
P P 0.1023 0.0942 'International Tables Vol C Tables 4.2.6.8 and 6.1.1.4'
Yb Yb -0.385 5.5486 'International Tables Vol C Tables 4.2.6.8 and 6.1.1.4'

loop_
_geom_angle_atom_site_label_1
_geom_angle_atom_site_label_2
_geom_angle_atom_site_label_3
_geom_angle
_geom_angle_site_symmetry_1
_geom_angle_site_symmetry_3
O6 Yb1 O1 145.8(3) . .
O6 Yb1 O5 73.6(3) . .
O1 Yb1 O5 139.3(3) . .
O6 Yb1 O7 99.2(3) . .
O1 Yb1 O7 86.6(3) . .
O5 Yb1 O7 73.1(3) . .
O6 Yb1 O8 99.2(3) . .
O1 Yb1 O8 86.6(3) . .
O5 Yb1 O8 73.1(3) . .
O6 Yb1 O3 87.6(3) . .
O1 Yb1 O3 107.2(3) . .
O5 Yb1 O3 75.4(3) . .
O7 Yb1 O3 144.2(3) . .
O8 Yb1 O3 144.2(3) . .
O6 Yb1 O4 144.0(3) . .
O1 Yb1 O4 70.2(3) . .
O5 Yb1 O4 71.4(3) . .
O7 Yb1 O4 78.6(3) . .
O8 Yb1 O4 78.6(3) . .
O3 Yb1 O4 75.7(3) . .
O6 Yb1 O2 80.3(3) . .
O1 Yb1 O2 76.0(3) . .
O5 Yb1 O2 137.8(3) . .
O7 Yb1 O2 144.9(3) . .
O8 Yb1 O2 144.9(3) . .
O3 Yb1 O2 70.8(3) . .
O4 Yb1 O2 121.7(3) . .
O6 Yb1 N1 75.7(3) . .
O1 Yb1 N1 74.2(3) . .
O5 Yb1 N1 128.1(3) . .
O7 Yb1 N1 71.8(3) . .
O8 Yb1 N1 71.8(3) . .
O3 Yb1 N1 143.2(3) . .
O4 Yb1 N1 134.5(3) . .
O2 Yb1 N1 74.1(3) . .
O6 Yb1 H1A 134.9 . .
O1 Yb1 H1A 17.6 . .
O5 Yb1 H1A 150.5 . .
O7 Yb1 H1A 103.4 . .
O8 Yb1 H1A 103.4 . .
O3 Yb1 H1A 95.7 . .
O4 Yb1 H1A 79.1 . .
O2 Yb1 H1A 59 . .
N1 Yb1 H1A 75.1 . .
O6 Yb1 H1B 163.2 . .
O1 Yb1 H1B 17.6 . .
O5 Yb1 H1B 123 . .
O7 Yb1 H1B 84.8 . .
O8 Yb1 H1B 84.8 . .
O3 Yb1 H1B 98.7 . .
O4 Yb1 H1B 52.7 . .
O2 Yb1 H1B 87 . .
N1 Yb1 H1B 90.3 . .
H1A Yb1 H1B 29.3 . .
C6 W1 C1 75.6(4) . .
C6 W1 C7 76.2(4) . .
C1 W1 C7 73.4(4) . .
C6 W1 C5 70.9(5) . .
C1 W1 C5 79.1(4) . .
C7 W1 C5 141.4(4) . .
C6 W1 C4 71.3(4) . .
C1 W1 C4 140.9(4) . .
C7 W1 C4 78.9(4) . .
C5 W1 C4 108.3(4) . .
C6 W1 C3 119.8(4) . .
C1 W1 C3 142.0(4) . .
C7 W1 C3 141.2(4) . .
C5 W1 C3 74.9(4) . .
C4 W1 C3 74.7(4) . .
C6 W1 C2 140.4(4) . .
C1 W1 C2 72.0(4) . .
C7 W1 C2 114.4(4) . .
C5 W1 C2 81.1(5) . .
C4 W1 C2 146.3(4) . .
C3 W1 C2 76.9(4) . .
C6 W1 C8 141.6(5) . .
C1 W1 C8 114.1(4) . .
C7 W1 C8 72.0(4) . .
C5 W1 C8 145.6(5) . .
C4 W1 C8 81.8(4) . .
C3 W1 C8 76.6(4) . .
C2 W1 C8 74.1(5) . .
N13 P2 C48 114.6(6) . .
N13 P2 C42 107.4(6) . .
C48 P2 C42 107.2(6) . .
N13 P2 C36 110.2(6) . .
C48 P2 C36 110.2(6) . .
C42 P2 C36 106.8(6) . .
N13 P1 C30 114.9(6) . .
N13 P1 C24 109.1(6) . .
C30 P1 C24 109.5(6) . .
N13 P1 C18 108.5(6) . .
C30 P1 C18 108.3(6) . .
C24 P1 C18 106.3(6) . .
Yb1 O1 H1A 109.8 . .
Yb1 O1 H1B 110.1 . .
H1A O1 H1B 104.1 . .
N9 O4 Yb1 127.8(6) . .
N10 O5 Yb1 133.4(6) . .
Yb1 O2 H2A 110.6 . .
Yb1 O2 H2B 109.8 . .
H2A O2 H2B 104.2 . .
Yb1 O3 H3A 111.7 . .
Yb1 O3 H3B 110.8 . .
H3A O3 H3B 102.7 . .
C9 O8 Yb1 131.0(17) . .
N11 O6 Yb1 132.4(6) . .
H15A O15 H15B 100(10) . .
C10 N11 O6 120.4(10) . .
C10 N11 C11 119.1(10) . 3_666
O6 N11 C11 120.5(10) . 3_666
C1 N1 Yb1 177.4(9) . .
O5 N10 C13 120.0(10) . .
O5 N10 C12 118.5(10) . .
C13 N10 C12 121.4(10) . .
O4 N9 C14 120.3(10) . .
O4 N9 C17 119.3(10) . .
C14 N9 C17 120.4(10) . .
O9 N12 C15 120.8(10) . .
O9 N12 C16 121.0(10) . .
C15 N12 C16 118.2(10) . .
N1 C1 W1 179.0(9) . .
P1 N13 P2 135.6(8) . .
N10 C12 C13 119.8(11) . 3_566
N10 C12 H12 120.1 . .
C13 C12 H12 120.1 3_566 .
N11 C10 C11 120.8(12) . .
N11 C10 H10 119.6 . .
C11 C10 H10 119.6 . .
N11 C11 C10 120.1(12) 3_666 .
N11 C11 H11 120 3_666 .
C10 C11 H11 120 . .
N6 C6 W1 178.6(11) . .
C16 C17 N9 119.5(11) . .
C16 C17 H17 120.2 . .
N9 C17 H17 120.2 . .
N7 C7 W1 178.3(10) . .
N4 C4 W1 176.4(11) . .
N10 C13 C12 118.9(11) . 3_566
N10 C13 H13 120.6 . .
C12 C13 H13 120.6 3_566 .
N5 C5 W1 175.9(11) . .
N12 C15 C14 121.1(11) . .
N12 C15 H15 119.5 . .
C14 C15 H15 119.5 . .
N9 C14 C15 119.4(11) . .
N9 C14 H14 120.3 . .
C15 C14 H14 120.3 . .
N8 C8 W1 176.2(11) . .
N3 C3 W1 178.2(10) . .
N2 C2 W1 176.9(11) . .
C17 C16 N12 121.3(12) . .
C17 C16 H16 119.4 . .
N12 C16 H16 119.4 . .
C31 C30 C35 119.5(12) . .
C31 C30 P1 118.0(10) . .
C35 C30 P1 122.1(10) . .
C41 C36 C37 120.6(11) . .
C41 C36 P2 119.2(9) . .
C37 C36 P2 120.2(9) . .
C46 C47 C42 119.6(12) . .
C46 C47 H47 120.2 . .
C42 C47 H47 120.2 . .
C43 C42 C47 119.3(12) . .
C43 C42 P2 121.6(11) . .
C47 C42 P2 119.1(10) . .
C36 C41 C40 119.1(12) . .
C36 C41 H41 120.4 . .
C40 C41 H41 120.4 . .
C32 C33 C34 120.7(13) . .
C32 C33 H33 119.7 . .
C34 C33 H33 119.7 . .
C29 C24 C25 119.3(13) . .
C29 C24 P1 121.0(11) . .
C25 C24 P1 119.5(11) . .
C40 C39 C38 119.5(12) . .
C40 C39 H39 120.2 . .
C38 C39 H39 120.2 . .
C50 C49 C48 121.3(13) . .
C50 C49 H49 119.4 . .
C48 C49 H49 119.4 . .
C45 C46 C47 119.9(13) . .
C45 C46 H46 120.1 . .
C47 C46 H46 120.1 . .
C32 C31 C30 119.2(12) . .
C32 C31 H31 120.4 . .
C30 C31 H31 120.4 . .
C49 C48 C53 118.2(12) . .
C49 C48 P2 119.2(10) . .
C53 C48 P2 122.5(10) . .
C38 C37 C36 119.3(11) . .
C38 C37 H37 120.4 . .
C36 C37 H37 120.4 . .
C52 C53 C48 119.6(12) . .
C52 C53 H53 120.2 . .
C48 C53 H53 120.2 . .
C34 C35 C30 120.9(13) . .
C34 C35 H35 119.5 . .
C30 C35 H35 119.5 . .
C18 C19 C20 118.4(13) . .
C18 C19 H19 120.8 . .
C20 C19 H19 120.8 . .
C33 C32 C31 121.0(12) . .
C33 C32 H32 119.5 . .
C31 C32 H32 119.5 . .
C39 C40 C41 120.9(12) . .
C39 C40 H40 119.5 . .
C41 C40 H40 119.5 . .
C19 C18 C23 121.7(13) . .
C19 C18 P1 118.8(10) . .
C23 C18 P1 119.4(11) . .
C49 C50 C51 121.2(14) . .
C49 C50 H50 119.4 . .
C51 C50 H50 119.4 . .
C39 C38 C37 120.4(12) . .
C39 C38 H38 119.8 . .
C37 C38 H38 119.8 . .
C24 C29 C28 121.2(15) . .
C24 C29 H29 119.4 . .
C28 C29 H29 119.4 . .
C51 C52 C53 121.6(13) . .
C51 C52 H52 119.2 . .
C53 C52 H52 119.2 . .
C26 C25 C24 119.7(14) . .
C26 C25 H25 120.2 . .
C24 C25 H25 120.2 . .
C35 C34 C33 118.6(13) . .
C35 C34 H34 120.7 . .
C33 C34 H34 120.7 . .
C27 C26 C25 120.7(15) . .
C27 C26 H26 119.6 . .
C25 C26 H26 119.6 . .
C29 C28 C27 119.1(15) . .
C29 C28 H28 120.5 . .
C27 C28 H28 120.5 . .
C21 C20 C19 121.1(14) . .
C21 C20 H20 119.5 . .
C19 C20 H20 119.5 . .
C46 C45 C44 120.5(14) . .
C46 C45 H45 119.7 . .
C44 C45 H45 119.7 . .
C42 C43 C44 120.7(13) . .
C42 C43 H43 119.7 . .
C44 C43 H43 119.7 . .
C52 C51 C50 118.1(13) . .
C52 C51 H51 120.9 . .
C50 C51 H51 120.9 . .
C22 C23 C18 118.5(15) . .
C22 C23 H23 120.7 . .
C18 C23 H23 120.7 . .
C43 C44 C45 120.0(15) . .
C43 C44 H44 120 . .
C45 C44 H44 120 . .
C20 C21 C22 119.1(14) . .
C20 C21 H21 120.5 . .
C22 C21 H21 120.5 . .
C21 C22 C23 121.2(14) . .
C21 C22 H22 119.4 . .
C23 C22 H22 119.4 . .
C26 C27 C28 120.0(14) . .
C26 C27 H27 120 . .
C28 C27 H27 120 . .
C54 O17 H17A 109.5 . .
H13A O13 H13B 122(10) . .
H12A O12 H12B 91(10) . .
O17 C54 H54A 109.5 . .
O17 C54 H54B 109.5 . .
H54A C54 H54B 109.5 . .
O17 C54 H54C 109.5 . .
H54A C54 H54C 109.5 . .
H54B C54 H54C 109.5 . .
O18 C55 H55A 109.5 . .
O18 C55 H55B 109.5 . .
H55A C55 H55B 109.5 . .
O18 C55 H55C 109.5 . .
H55A C55 H55C 109.5 . .
H55B C55 H55C 109.5 . .
C55 O18 H18 100(10) . .
H10A O10 H10B 112(10) . .
H14A O14 H14B 97(10) . .

loop_
_geom_bond_atom_site_label_1
_geom_bond_atom_site_label_2
_geom_bond_distance
_geom_bond_site_symmetry_2
Yb1 O6 2.266(8) .
Yb1 O1 2.274(9) .
Yb1 O5 2.293(8) .
Yb1 O7 2.334(8) .
Yb1 O8 2.334(8) .
Yb1 O3 2.340(8) .
Yb1 O4 2.357(8) .
Yb1 O2 2.366(9) .
Yb1 N1 2.391(10) .
Yb1 H1A 2.6929 .
Yb1 H1B 2.6967 .
W1 C6 2.148(12) .
W1 C1 2.149(10) .
W1 C7 2.151(11) .
W1 C5 2.152(13) .
W1 C4 2.157(12) .
W1 C3 2.161(12) .
W1 C2 2.172(13) .
W1 C8 2.178(14) .
P2 N13 1.601(11) .
P2 C48 1.778(13) .
P2 C42 1.803(12) .
P2 C36 1.831(12) .
P1 N13 1.579(10) .
P1 C30 1.792(13) .
P1 C24 1.809(13) .
P1 C18 1.810(13) .
O1 H1A 0.865 .
O1 H1B 0.8662 .
O4 N9 1.318(12) .
O5 N10 1.332(12) .
O2 H2A 0.8655 .
O2 H2B 0.866 .
O3 H3A 0.8886 .
O3 H3B 0.8894 .
O8 C9 1.43(4) .
O6 N11 1.344(12) .
O9 N12 1.290(12) .
O15 H15A 0.95(2) .
O15 H15B 0.95(2) .
N11 C10 1.335(16) .
N11 C11 1.351(15) 3_666
N1 C1 1.148(13) .
N10 C13 1.342(15) .
N10 C12 1.343(15) .
N9 C14 1.343(15) .
N9 C17 1.352(16) .
N12 C15 1.347(15) .
N12 C16 1.361(16) .
N7 C7 1.159(15) .
N4 C4 1.151(15) .
N8 C8 1.143(17) .
N6 C6 1.155(16) .
C12 C13 1.378(16) 3_566
C12 H12 0.93 .
C10 C11 1.360(17) .
C10 H10 0.93 .
N5 C5 1.152(16) .
C11 H11 0.93 .
C17 C16 1.351(17) .
C17 H17 0.93 .
N3 C3 1.165(15) .
C13 H13 0.93 .
C15 C14 1.371(16) .
C15 H15 0.93 .
C14 H14 0.93 .
N2 C2 1.148(16) .
C16 H16 0.93 .
C30 C31 1.395(17) .
C30 C35 1.402(17) .
C36 C41 1.376(18) .
C36 C37 1.395(16) .
C47 C46 1.385(18) .
C47 C42 1.417(19) .
C47 H47 0.93 .
C42 C43 1.357(19) .
C41 C40 1.382(18) .
C41 H41 0.93 .
C33 C32 1.38(2) .
C33 C34 1.39(2) .
C33 H33 0.93 .
C24 C29 1.378(19) .
C24 C25 1.397(19) .
C39 C40 1.380(19) .
C39 C38 1.381(19) .
C39 H39 0.93 .
C49 C50 1.368(19) .
C49 C48 1.402(17) .
C49 H49 0.93 .
C46 C45 1.36(2) .
C46 H46 0.93 .
C31 C32 1.385(18) .
C31 H31 0.93 .
C48 C53 1.406(18) .
C37 C38 1.382(17) .
C37 H37 0.93 .
C53 C52 1.397(18) .
C53 H53 0.93 .
C35 C34 1.389(19) .
C35 H35 0.93 .
C19 C18 1.371(19) .
C19 C20 1.410(19) .
C19 H19 0.93 .
C32 H32 0.93 .
C40 H40 0.93 .
C18 C23 1.401(18) .
C50 C51 1.40(2) .
C50 H50 0.93 .
C38 H38 0.93 .
C29 C28 1.39(2) .
C29 H29 0.93 .
C52 C51 1.39(2) .
C52 H52 0.93 .
C25 C26 1.39(2) .
C25 H25 0.93 .
C34 H34 0.93 .
C26 C27 1.37(2) .
C26 H26 0.93 .
C28 C27 1.40(2) .
C28 H28 0.93 .
C20 C21 1.38(2) .
C20 H20 0.93 .
C45 C44 1.38(2) .
C45 H45 0.93 .
C43 C44 1.38(2) .
C43 H43 0.93 .
C51 H51 0.93 .
C23 C22 1.39(2) .
C23 H23 0.93 .
C44 H44 0.93 .
C21 C22 1.39(2) .
C21 H21 0.93 .
C22 H22 0.93 .
C27 H27 0.93 .
O17 C54 1.30(5) .
O17 H17A 0.82 .
O13 H13A 0.9(2) .
O13 H13B 0.8(2) .
O12 H12A 0.9(2) .
O12 H12B 0.9(2) .
C54 H54A 0.96 .
C54 H54B 0.96 .
C54 H54C 0.96 .
C55 O18 1.414(19) .
C55 H55A 0.96 .
C55 H55B 0.96 .
C55 H55C 0.96 .
O18 H18 0.95(2) .
O10 H10A 0.6(2) .
O10 H10B 0.8(2) .
O14 H14A 0.8(2) .
O14 H14B 0.8(2) .
